data_4329846
loop_
_publ_author_name
'Christian Hering'
'Mathias Lehmann'
'Axel Schulz'
'Alexander Villinger'

_publ_contact_author_address
;
Universit\"at Rostock
Institut f\"ur Chemie
Abteilung f\"ur Anorganische Chemie
Albert-Einstein-Strasse 3a 
18059 Rostock
Bundesrepublik Deutschland
;
_publ_contact_author_email
;
axel.schulz@uni-rostock.de, alexander.villinger@uni-rostock.de'
;
_publ_contact_author_fax '+49 (0)381/498-6382'
_publ_contact_author_name 'Axel Schulz'
_publ_contact_author_phone '+49 (0)381/498-6400 or 6403'
_publ_section_title
;
 Chlorine/Methyl Exchange Reactions in Silylated Aminostibanes: A New
 Route To Stibinostibonium Cations
;
_journal_name_full 'Inorganic Chemistry'
_journal_page_first 8212
_journal_page_last 8224
_journal_paper_doi 10.1021/ic300770b
_journal_volume 51
_journal_year 2012
_chemical_formula_moiety 'C H3 N6 Sb'
_chemical_formula_sum 'C H3 N6 Sb'
_chemical_formula_weight 220.84
_chemical_name_systematic
;
 ?
;
_space_group_IT_number 2
_symmetry_cell_setting triclinic
_symmetry_Int_Tables_number 2
_symmetry_space_group_name_Hall '-P 1'
_symmetry_space_group_name_H-M 'P -1'
_atom_sites_solution_hydrogens geom
_atom_sites_solution_primary direct
_atom_sites_solution_secondary difmap
_audit_author_name 'Villinger, A.'
_audit_creation_method SHELXL-97
_cell_angle_alpha 100.263(4)
_cell_angle_beta 107.369(4)
_cell_angle_gamma 100.598(4)
_cell_formula_units_Z 2
_cell_length_a 5.7533(5)
_cell_length_b 6.9654(6)
_cell_length_c 7.9576(6)
_cell_measurement_reflns_used 4184
_cell_measurement_temperature 173(2)
_cell_measurement_theta_max 58.293
_cell_measurement_theta_min 7.670
_cell_volume 289.78(4)
_computing_cell_refinement 'Bruker Apex v2.0-2'
_computing_data_collection 'Bruker Apex v2.0-2'
_computing_data_reduction 'Bruker SAINT'
_computing_molecular_graphics 'ORTEP-3 (Farrugia, 1997)'
_computing_publication_material SHELXL-97
_computing_structure_refinement 'SHELXL-97 (Sheldrick, 1997)'
_computing_structure_solution 'SHELXS-97 (Sheldrick, 1997)'
_diffrn_ambient_temperature 173(2)
_diffrn_measured_fraction_theta_full 0.989
_diffrn_measured_fraction_theta_max 0.989
_diffrn_measurement_device_type 'Bruker Apex Kappa II-CCD-diffractometer'
_diffrn_measurement_method 'phi and psi scans'
_diffrn_radiation_monochromator graphite
_diffrn_radiation_source 'sealed tube'
_diffrn_radiation_type MoK\a
_diffrn_radiation_wavelength 0.71073
_diffrn_reflns_av_R_equivalents 0.0316
_diffrn_reflns_av_sigmaI/netI 0.0370
_diffrn_reflns_limit_h_max 7
_diffrn_reflns_limit_h_min -8
_diffrn_reflns_limit_k_max 10
_diffrn_reflns_limit_k_min -6
_diffrn_reflns_limit_l_max 11
_diffrn_reflns_limit_l_min -11
_diffrn_reflns_number 9135
_diffrn_reflns_theta_full 31.97
_diffrn_reflns_theta_max 31.97
_diffrn_reflns_theta_min 3.07
_exptl_absorpt_coefficient_mu 4.659
_exptl_absorpt_correction_T_max 0.9126
_exptl_absorpt_correction_T_min 0.6530
_exptl_absorpt_correction_type multi-scan
_exptl_absorpt_process_details '(SADABS; Sheldrick, 2004)'
_exptl_crystal_colour colourless
_exptl_crystal_density_diffrn 2.531
_exptl_crystal_description block
_exptl_crystal_F_000 204
_exptl_crystal_size_max 0.10
_exptl_crystal_size_mid 0.06
_exptl_crystal_size_min 0.02
_refine_diff_density_max 2.500
_refine_diff_density_min -0.800
_refine_diff_density_rms 0.164
_refine_ls_extinction_method none
_refine_ls_goodness_of_fit_ref 1.077
_refine_ls_hydrogen_treatment constr
_refine_ls_matrix_type full
_refine_ls_number_parameters 74
_refine_ls_number_reflns 1993
_refine_ls_number_restraints 0
_refine_ls_restrained_S_all 1.077
_refine_ls_R_factor_all 0.0346
_refine_ls_R_factor_gt 0.0273
_refine_ls_shift/su_max 0.001
_refine_ls_shift/su_mean 0.000
_refine_ls_structure_factor_coef Fsqd
_refine_ls_weighting_details 'calc w=1/[\s^2^(Fo^2^)+(0.0245P)^2^+0.0000P] where P=(Fo^2^+2Fc^2^)/3'
_refine_ls_weighting_scheme calc
_refine_ls_wR_factor_gt 0.0507
_refine_ls_wR_factor_ref 0.0522
_reflns_number_gt 1766
_reflns_number_total 1993
_reflns_threshold_expression >2\s(I)
_cod_data_source_file ic300770b_si_001_18.cif
_cod_data_source_block is_ch17_mesbn6
_cod_database_code 4329846

loop_
_symmetry_equiv_pos_as_xyz
'x, y, z'
'-x, -y, -z'

loop_
_atom_site_label
_atom_site_type_symbol
_atom_site_fract_x
_atom_site_fract_y
_atom_site_fract_z
_atom_site_U_iso_or_equiv
_atom_site_adp_type
_atom_site_occupancy
_atom_site_symmetry_multiplicity
_atom_site_calc_flag
_atom_site_refinement_flags
Sb Sb 0.45672(3) 1.03001(3) 0.24160(2) 0.01774(6) Uani 1 1 d .
N1 N 0.5425(5) 0.8236(3) 0.4173(3) 0.0214(5) Uani 1 1 d .
N2 N 0.4584(5) 0.6424(4) 0.3487(3) 0.0197(5) Uani 1 1 d .
N3 N 0.3836(6) 0.4725(4) 0.2906(4) 0.0312(6) Uani 1 1 d .
N4 N 0.5530(5) 0.8270(4) 0.0453(3) 0.0234(5) Uani 1 1 d .
N5 N 0.7287(5) 0.7501(4) 0.1038(3) 0.0219(5) Uani 1 1 d .
N6 N 0.8873(6) 0.6750(5) 0.1521(4) 0.0354(7) Uani 1 1 d .
C1 C 0.8341(5) 1.2105(5) 0.3552(4) 0.0256(6) Uani 1 1 d .
H1A H 0.9492 1.1242 0.3857 0.038 Uiso 1 1 calc R
H1B H 0.8533 1.3100 0.4655 0.038 Uiso 1 1 calc R
H1C H 0.8735 1.2802 0.2667 0.038 Uiso 1 1 calc R

loop_
_atom_site_aniso_label
_atom_site_aniso_U_11
_atom_site_aniso_U_22
_atom_site_aniso_U_33
_atom_site_aniso_U_23
_atom_site_aniso_U_13
_atom_site_aniso_U_12
Sb 0.02214(11) 0.01604(9) 0.01660(10) 0.00608(6) 0.00722(7) 0.00564(7)
N1 0.0325(14) 0.0171(11) 0.0149(11) 0.0047(9) 0.0074(10) 0.0071(10)
N2 0.0282(13) 0.0212(12) 0.0150(11) 0.0087(9) 0.0098(9) 0.0110(10)
N3 0.0489(18) 0.0192(12) 0.0262(13) 0.0064(11) 0.0127(13) 0.0097(12)
N4 0.0355(14) 0.0244(12) 0.0155(11) 0.0075(9) 0.0108(10) 0.0143(11)
N5 0.0323(14) 0.0183(11) 0.0165(11) 0.0051(9) 0.0100(10) 0.0062(10)
N6 0.0368(17) 0.0409(17) 0.0331(15) 0.0106(13) 0.0108(13) 0.0212(13)
C1 0.0238(15) 0.0268(15) 0.0242(14) 0.0069(12) 0.0067(12) 0.0035(12)

loop_
_atom_type_symbol
_atom_type_description
_atom_type_scat_dispersion_real
_atom_type_scat_dispersion_imag
_atom_type_scat_source
N N 0.0061 0.0033 'International Tables Vol C Tables 4.2.6.8 and 6.1.1.4'
Sb Sb -0.5866 1.5461 'International Tables Vol C Tables 4.2.6.8 and 6.1.1.4'
C C 0.0033 0.0016 'International Tables Vol C Tables 4.2.6.8 and 6.1.1.4'
H H 0.0000 0.0000 'International Tables Vol C Tables 4.2.6.8 and 6.1.1.4'

loop_
_geom_angle_atom_site_label_1
_geom_angle_atom_site_label_2
_geom_angle_atom_site_label_3
_geom_angle
C1 Sb N4 91.35(11)
C1 Sb N1 91.62(11)
N4 Sb N1 85.84(9)
N2 N1 Sb 117.82(18)
N3 N2 N1 177.6(3)
N5 N4 Sb 118.00(18)
N6 N5 N4 177.7(3)
Sb C1 H1A 109.5
Sb C1 H1B 109.5
H1A C1 H1B 109.5
Sb C1 H1C 109.5
H1A C1 H1C 109.5
H1B C1 H1C 109.5

loop_
_geom_bond_atom_site_label_1
_geom_bond_atom_site_label_2
_geom_bond_distance
Sb C1 2.128(3)
Sb N4 2.183(2)
Sb N1 2.198(2)
N1 N2 1.223(3)
N2 N3 1.140(3)
N4 N5 1.238(3)
N5 N6 1.136(4)
C1 H1A 0.9800
C1 H1B 0.9800
C1 H1C 0.9800

loop_
_geom_torsion_atom_site_label_1
_geom_torsion_atom_site_label_2
_geom_torsion_atom_site_label_3
_geom_torsion_atom_site_label_4
_geom_torsion
C1 Sb N1 N2 -136.5(2)
N4 Sb N1 N2 -45.3(2)
Sb N1 N2 N3 -178(100)
C1 Sb N4 N5 54.2(2)
N1 Sb N4 N5 -37.3(2)
Sb N4 N5 N6 165(8)
